data_2200913
loop_
_publ_author_name
'Ouarsal, Rachid'
'Alaoui Tahiri, Aziz'
'El Bali, Brahim'
'Lachkar, Mohammed'
'Harrison, William T. A.'

_publ_section_title
;
 Sodium zinc tris(dihydrogenphosphite) hydrate,
 NaZn(H~2~PO~3~)~3~&#x00B7;H~2~O
;
_journal_issue 3
_journal_name_full 'Acta Crystallographica Section E'
_journal_page_first i23
_journal_page_last i25
_journal_paper_doi 10.1107/S1600536802002209
_journal_volume 58
_journal_year 2002
_chemical_formula_iupac 'Na Zn (H2 P O3)3, H2O'
_chemical_formula_moiety 'H8 Na O10 P3 Zn'
_chemical_formula_sum 'H8 Na O10 P3 Zn'
_chemical_formula_weight 349.33
_space_group_IT_number 61
_symmetry_cell_setting orthorhombic
_symmetry_space_group_name_Hall '-P 2ac 2ab'
_symmetry_space_group_name_H-M 'P b c a'
_atom_sites_solution_hydrogens geom
_atom_sites_solution_primary direct
_atom_sites_solution_secondary difmap
_audit_creation_method SHELXL-97
_cell_angle_alpha 90.00
_cell_angle_beta 90.00
_cell_angle_gamma 90.00
_cell_formula_units_Z 8
_cell_length_a 9.0609(4)
_cell_length_b 14.7671(6)
_cell_length_c 14.8106(6)
_cell_measurement_reflns_used 5338
_cell_measurement_temperature 298(2)
_cell_measurement_theta_max 32.50
_cell_measurement_theta_min 2.65
_cell_volume 1981.71(14)
_computing_cell_refinement SMART
_computing_data_collection 'SMART (Bruker, 1999)'
_computing_data_reduction 'SAINT (Bruker, 1999)'
_computing_molecular_graphics 'ORTEP-3 (Farrugia, 1997)'
_computing_publication_material SHELXL97
_computing_structure_refinement 'SHELXL97 (Sheldrick, 1997)'
_computing_structure_solution 'SHELXS97 (Sheldrick, 1997)'
_diffrn_ambient_temperature 298(2)
_diffrn_measured_fraction_theta_full .997
_diffrn_measured_fraction_theta_max .997
_diffrn_measurement_device_type 'Bruker SMART 1000 CCD'
_diffrn_measurement_method \w
_diffrn_radiation_monochromator graphite
_diffrn_radiation_source 'fine-focus sealed tube'
_diffrn_radiation_type MoK\a
_diffrn_radiation_wavelength .71073
_diffrn_reflns_av_R_equivalents .0439
_diffrn_reflns_av_sigmaI/netI .0382
_diffrn_reflns_limit_h_max 13
_diffrn_reflns_limit_h_min -7
_diffrn_reflns_limit_k_max 22
_diffrn_reflns_limit_k_min -18
_diffrn_reflns_limit_l_max 21
_diffrn_reflns_limit_l_min -22
_diffrn_reflns_number 16277
_diffrn_reflns_theta_full 32.51
_diffrn_reflns_theta_max 32.51
_diffrn_reflns_theta_min 2.75
_diffrn_standards_decay_% 0
_diffrn_standards_interval_time 0
_diffrn_standards_number 0
_exptl_absorpt_coefficient_mu 3.042
_exptl_absorpt_correction_T_max .6932
_exptl_absorpt_correction_T_min .5413
_exptl_absorpt_correction_type multi-scan
_exptl_absorpt_process_details '(SADABS; Bruker, 1999)'
_exptl_crystal_colour colourless
_exptl_crystal_density_diffrn 2.342
_exptl_crystal_density_method 'not measured'
_exptl_crystal_description 'cut chunk'
_exptl_crystal_F_000 1392
_exptl_crystal_size_max .23
_exptl_crystal_size_mid .20
_exptl_crystal_size_min .13
_refine_diff_density_max .423
_refine_diff_density_min -.379
_refine_ls_extinction_coef .00347(18)
_refine_ls_extinction_expression Fc^*^=kFc[1+0.001xFc^2^\l^3^/sin(2\q)]^-1/4^
_refine_ls_extinction_method SHELXL97
_refine_ls_goodness_of_fit_ref .943
_refine_ls_hydrogen_treatment constr
_refine_ls_matrix_type full
_refine_ls_number_parameters 137
_refine_ls_number_reflns 3585
_refine_ls_number_restraints 0
_refine_ls_restrained_S_all .943
_refine_ls_R_factor_all .0400
_refine_ls_R_factor_gt .0249
_refine_ls_shift/su_max .001
_refine_ls_shift/su_mean .000
_refine_ls_structure_factor_coef Fsqd
_refine_ls_weighting_details 'calc w = 1/[\s^2^(Fo^2^)+(0.0263P)^2^] where P = (Fo^2^+2Fc^2^)/3'
_refine_ls_weighting_scheme calc
_refine_ls_wR_factor_gt .0545
_refine_ls_wR_factor_ref .0574
_reflns_number_gt 2756
_reflns_number_total 3585
_reflns_threshold_expression I>2\s(I)
_cod_data_source_file mg6002.cif
_cod_data_source_block I
_cod_depositor_comments
;
The following automatic conversions were performed:
'_geom_bond_publ_flag' value 'Yes' changed to 'yes' according to
'/home/saulius/struct/CIF-dictionaries/cif_core.dic' dictionary named
'cif_core.dic' version 2.4.1 from 2010-06-29 (21 time).

Automatic conversion script
Id: cif_fix_enum 1527 2010-12-29 10:47:43Z saulius 

The following automatic conversions were performed:

'_geom_bond_publ_flag' value 'Yes' changed to 'yes' according to
/home/saulius/struct/CIF-dictionaries/cif_core.dic dictionary named
'cif_core.dic' version 2.4.1 from 2010-06-29 (21 time).

Automatic conversion script
Id: cif_fix_values 1715 2011-07-08 13:25:40Z adriana 
;
_cod_database_code 2200913
_cod_database_fobs_code 2200913

loop_
_symmetry_equiv_pos_as_xyz
'x, y, z'
'-x+1/2, -y, z+1/2'
'-x, y+1/2, -z+1/2'
'x+1/2, -y+1/2, -z'
'-x, -y, -z'
'x-1/2, y, -z-1/2'
'x, -y-1/2, z-1/2'
'-x-1/2, y-1/2, z'

loop_
_atom_site_label
_atom_site_fract_x
_atom_site_fract_y
_atom_site_fract_z
_atom_site_U_iso_or_equiv
_atom_site_adp_type
_atom_site_calc_flag
_atom_site_refinement_flags
_atom_site_occupancy
_atom_site_disorder_assembly
_atom_site_disorder_group
_atom_site_type_symbol
Na1 .06203(9) .15826(5) .43140(6) .02699(18) Uani d . 1 . . Na
Zn1 .44787(2) .159229(13) .454618(13) .01433(6) Uani d . 1 . . Zn
P1 .23667(5) .22366(3) .61899(3) .01382(9) Uani d . 1 . . P
H1 .2280 .1417 .6543 .017 Uiso calc R 1 . . H
P2 .46060(5) .03033(3) .26273(3) .01518(9) Uani d . 1 . . P
H2 .3152 .0348 .2601 .018 Uiso calc R 1 . . H
P3 .27067(5) -.03047(3) .49123(3) .01535(9) Uani d . 1 . . P
H3 .2504 -.0383 .5791 .018 Uiso calc R 1 . . H
O1 .38120(13) .22998(8) .57018(9) .0189(3) Uani d . 1 . . O
O2 .51353(15) .10242(9) .32712(9) .0230(3) Uani d . 1 . . O
O3 .59411(14) .08450(8) .53245(9) .0203(3) Uani d . 1 . . O
O4 .27611(13) .06871(8) .47007(9) .0201(3) Uani d . 1 . . O
O5 .59986(13) .26144(8) .43594(8) .0183(3) Uani d . 1 . . O
O6 .28586(14) .23966(8) .38093(9) .0224(3) Uani d . 1 . . O
H6A .2888 .2343 .3236 .027 Uiso d R 1 . . H
H6B .3061 .2903 .3913 .027 Uiso d R 1 . . H
O7 .23906(14) .29349(10) .69963(9) .0254(3) Uani d . 1 . . O
H7 .1625 .3354 .6943 .030 Uiso d R 1 . . H
O8 .50331(17) -.06669(9) .29648(10) .0321(3) Uani d . 1 . . O
H8 .4824 -.0728 .3541 .039 Uiso d R 1 . . H
O9 .51572(15) .03950(9) .16814(9) .0227(3) Uani d . 1 . . O
O10 .13259(16) -.07348(9) .44355(11) .0336(4) Uani d . 1 . . O
H10 .0985 -.0378 .3994 .040 Uiso d R 1 . . H

loop_
_atom_site_aniso_label
_atom_site_aniso_U_11
_atom_site_aniso_U_22
_atom_site_aniso_U_33
_atom_site_aniso_U_12
_atom_site_aniso_U_13
_atom_site_aniso_U_23
Na1 .0220(4) .0275(4) .0315(4) .0084(3) -.0075(3) -.0132(3)
Zn1 .01300(9) .01432(10) .01566(10) -.00044(8) .00002(7) -.00097(7)
P1 .01267(19) .01518(19) .0136(2) .00119(16) .00018(15) .00091(16)
P2 .0156(2) .0168(2) .0132(2) -.00082(17) .00099(15) -.00083(16)
P3 .01327(19) .0142(2) .0186(2) -.00023(17) -.00110(15) .00196(16)
O1 .0145(6) .0221(6) .0201(6) -.0023(5) .0033(5) -.0054(5)
O2 .0243(7) .0248(7) .0200(7) -.0057(6) .0024(5) -.0068(5)
O3 .0225(6) .0175(6) .0208(7) .0077(5) .0002(5) .0017(5)
O4 .0146(6) .0118(5) .0341(8) .0001(5) -.0019(5) -.0001(5)
O5 .0158(6) .0183(6) .0208(6) -.0037(5) .0050(5) -.0049(5)
O6 .0307(7) .0190(6) .0175(7) .0034(6) -.0042(5) -.0019(5)
O7 .0239(7) .0353(8) .0170(7) .0116(6) -.0054(5) -.0091(6)
O8 .0532(10) .0197(7) .0234(7) .0066(7) .0065(6) .0051(6)
O9 .0309(7) .0219(6) .0153(6) .0013(6) .0053(5) .0009(5)
O10 .0295(8) .0177(6) .0536(10) -.0083(6) -.0220(7) .0109(6)

loop_
_atom_type_symbol
_atom_type_description
_atom_type_scat_dispersion_real
_atom_type_scat_dispersion_imag
_atom_type_scat_source
O O .0106 .0060 'International Tables Vol C Tables 4.2.6.8 and 6.1.1.4'
Na Na .0362 .0249 'International Tables Vol C Tables 4.2.6.8 and 6.1.1.4'
P P .1023 .0942 'International Tables Vol C Tables 4.2.6.8 and 6.1.1.4'
Zn Zn .2839 1.4301 'International Tables Vol C Tables 4.2.6.8 and 6.1.1.4'
H H .0000 .0000 'International Tables Vol C Tables 4.2.6.8 and 6.1.1.4'

loop_
_geom_angle_atom_site_label_1
_geom_angle_atom_site_label_2
_geom_angle_atom_site_label_3
_geom_angle_site_symmetry_1
_geom_angle_site_symmetry_3
_geom_angle
_geom_angle_publ_flag
O5 Na1 O1 4_456 4_456 75.52(5) ?
O5 Na1 O9 4_456 6_556 161.33(6) ?
O1 Na1 O9 4_456 6_556 113.64(5) ?
O5 Na1 O4 4_456 . 87.73(5) ?
O1 Na1 O4 4_456 . 162.99(6) ?
O9 Na1 O4 6_556 . 83.26(5) ?
O5 Na1 O6 4_456 . 83.48(5) ?
O1 Na1 O6 4_456 . 103.28(5) ?
O9 Na1 O6 6_556 . 108.81(6) ?
O4 Na1 O6 . . 71.30(5) ?
O5 Na1 O10 4_456 5_556 76.43(5) ?
O1 Na1 O10 4_456 5_556 83.24(5) ?
O9 Na1 O10 6_556 5_556 88.23(5) ?
O4 Na1 O10 . 5_556 95.87(5) ?
O6 Na1 O10 . 5_556 156.66(5) ?
O5 Zn1 O4 . . 172.96(5) ?
O5 Zn1 O3 . . 92.14(5) ?
O4 Zn1 O3 . . 94.33(5) ?
O5 Zn1 O1 . . 86.40(5) ?
O4 Zn1 O1 . . 90.86(5) ?
O3 Zn1 O1 . . 89.74(5) ?
O5 Zn1 O2 . . 89.02(5) ?
O4 Zn1 O2 . . 93.06(5) ?
O3 Zn1 O2 . . 95.95(5) ?
O1 Zn1 O2 . . 172.82(5) ?
O5 Zn1 O6 . . 89.07(5) ?
O4 Zn1 O6 . . 84.30(5) ?
O3 Zn1 O6 . . 176.21(5) ?
O1 Zn1 O6 . . 86.74(5) ?
O2 Zn1 O6 . . 87.66(5) ?
O1 P1 O5 . 4_456 116.85(8) ?
O1 P1 O7 . . 108.21(7) ?
O5 P1 O7 4_456 . 109.04(7) ?
O1 P1 H1 . . 107.5 ?
O5 P1 H1 4_456 . 107.5 ?
O7 P1 H1 . . 107.5 ?
O9 P2 O2 . . 115.02(8) ?
O9 P2 O8 . . 107.44(8) ?
O2 P2 O8 . . 111.44(8) ?
O9 P2 H2 . . 107.5 ?
O2 P2 H2 . . 107.5 ?
O8 P2 H2 . . 107.5 ?
O4 P3 O3 . 5_656 116.30(8) ?
O4 P3 O10 . . 109.11(7) ?
O3 P3 O10 5_656 . 109.24(8) ?
O4 P3 H3 . . 107.3 ?
O3 P3 H3 5_656 . 107.3 ?
O10 P3 H3 . . 107.3 ?
P1 O1 Zn1 . . 127.97(7) yes
P2 O2 Zn1 . . 137.98(8) yes
P3 O3 Zn1 5_656 . 132.32(8) yes
P3 O4 Zn1 . . 132.91(8) yes
P1 O5 Zn1 4_556 . 137.11(8) yes
P1 O1 Na1 . 4_556 131.65(7) ?
Zn1 O1 Na1 . 4_556 98.20(5) ?
P3 O4 Na1 . . 123.92(7) ?
Zn1 O4 Na1 . . 102.97(5) ?
P1 O5 Na1 4_556 4_556 120.44(7) ?
Zn1 O5 Na1 . 4_556 99.31(5) ?
Zn1 O6 Na1 . . 97.82(5) ?
Zn1 O6 H6A . . 115.2 ?
Na1 O6 H6A . . 106.3 ?
Zn1 O6 H6B . . 105.2 ?
Na1 O6 H6B . . 126.5 ?
H6A O6 H6B . . 106.1 ?
P1 O7 H7 . . 111.1 ?
P2 O8 H8 . . 110.5 ?
P2 O9 Na1 . 6_656 136.24(8) ?
P3 O10 Na1 . 5_556 112.25(8) ?
P3 O10 H10 . . 111.5 ?
Na1 O10 H10 5_556 . 121.4 ?

loop_
_geom_bond_atom_site_label_1
_geom_bond_atom_site_label_2
_geom_bond_site_symmetry_2
_geom_bond_distance
_geom_bond_publ_flag
Na1 O5 4_456 2.3203(14) yes
Na1 O1 4_456 2.3257(14) yes
Na1 O9 6_556 2.3292(15) yes
Na1 O4 . 2.4165(14) yes
Na1 O6 . 2.4733(16) yes
Na1 O10 5_556 2.8473(18) yes
Zn1 O5 . 2.0618(12) yes
Zn1 O4 . 2.0643(12) yes
Zn1 O3 . 2.0743(12) yes
Zn1 O1 . 2.0942(12) yes
Zn1 O2 . 2.1503(13) yes
Zn1 O6 . 2.1810(13) yes
P1 O1 . 1.4987(13) yes
P1 O5 4_456 1.4990(13) yes
P1 O7 . 1.5780(14) yes
P1 H1 . 1.32 no
P2 O9 . 1.4935(13) yes
P2 O2 . 1.5075(13) yes
P2 O8 . 1.5659(14) yes
P2 H2 . 1.32 no
P3 O4 . 1.4985(13) yes
P3 O3 5_656 1.5035(13) yes
P3 O10 . 1.5708(14) yes
P3 H3 . 1.32 no
O6 H6A . .8530 no
O6 H6B . .7846 no
O7 H7 . .9327 no
O8 H8 . .8793 no
O10 H10 . .8943 no

loop_
_geom_hbond_atom_site_label_D
_geom_hbond_atom_site_label_H
_geom_hbond_atom_site_label_A
_geom_hbond_site_symmetry_A
_geom_hbond_distance_DH
_geom_hbond_distance_HA
_geom_hbond_distance_DA
_geom_hbond_angle_DHA
_geom_hbond_publ_flag
O6 H6A O7 7_565 .85 1.93 2.7622(19) 163.1 yes
O6 H6B O10 8_665 .78 2.23 3.0034(19) 170.8 yes
O7 H7 O2 4_456 .93 1.66 2.5875(18) 170.4 yes
O8 H8 O3 5_656 .88 1.83 2.696(2) 170.1 yes
O10 H10 O9 6_556 .89 1.69 2.5771(19) 169.0 yes
